data_2232991
loop_
_publ_author_name
'Moon, Suk-Hee'
'Kim, Tae Ho'
'Park, Ki-Min'

_publ_section_title
;
 Bis[\m-<i>N</i>-(pyridin-2-ylmethyl)pyridin-2-amine-\k^2^<i>N</i>:<i>N</i>']disilver(I)
 bis(trifluoromethanesulfonate)
;
_journal_issue 12
_journal_name_full 'Acta Crystallographica Section E'
_journal_page_first m1769
_journal_page_last m1770
_journal_paper_doi 10.1107/S1600536811047908
_journal_volume 67
_journal_year 2011
_chemical_formula_iupac '[Ag2 (C11 H11 N3)2] (C F3 O3 S)2'
_chemical_formula_moiety 'C22 H22 Ag2 N6, 2(C F3 O3 S)'
_chemical_formula_sum 'C24 H22 Ag2 F6 N6 O6 S2'
_chemical_formula_weight 884.34
_chemical_name_systematic
;
Bis[\m-<i>N</i>-(pyridin-2-ylmethyl)pyridin-2-amine-
\k^2^<i>N</i>:<i>N</i>']disilver(I) bis(trifluoromethanesulfonate)
;
_space_group_IT_number 2
_symmetry_cell_setting triclinic
_symmetry_space_group_name_Hall '-P 1'
_symmetry_space_group_name_H-M 'P -1'
_atom_sites_solution_hydrogens geom
_atom_sites_solution_primary direct
_atom_sites_solution_secondary difmap
_audit_creation_method SHELXL-97
_cell_angle_alpha 108.4890(10)
_cell_angle_beta 92.8260(10)
_cell_angle_gamma 116.6060(10)
_cell_formula_units_Z 1
_cell_length_a 8.4105(5)
_cell_length_b 9.3500(6)
_cell_length_c 11.1693(7)
_cell_measurement_reflns_used 3938
_cell_measurement_temperature 173(2)
_cell_measurement_theta_max 28.26
_cell_measurement_theta_min 2.74
_cell_volume 725.58(8)
_computing_cell_refinement 'SAINT (Bruker, 2006)'
_computing_data_collection 'APEX2 (Bruker, 2006)'
_computing_data_reduction 'SAINT (Bruker, 2006)'
_computing_molecular_graphics 'SHELXTL (Sheldrick, 2008) and DIAMOND (Brandenburg, 1998)'
_computing_publication_material 'SHELXTL (Sheldrick, 2008)'
_computing_structure_refinement 'SHELXTL (Sheldrick, 2008)'
_computing_structure_solution 'SHELXTL (Sheldrick, 2008)'
_diffrn_ambient_temperature 173(2)
_diffrn_measured_fraction_theta_full 0.976
_diffrn_measured_fraction_theta_max 0.976
_diffrn_measurement_device_type 'Bruker APEXII CCD'
_diffrn_measurement_method '\f and \w scans'
_diffrn_radiation_monochromator graphite
_diffrn_radiation_source 'fine-focus sealed tube'
_diffrn_radiation_type MoK\a
_diffrn_radiation_wavelength 0.71073
_diffrn_reflns_av_R_equivalents 0.0120
_diffrn_reflns_av_sigmaI/netI 0.0202
_diffrn_reflns_limit_h_max 10
_diffrn_reflns_limit_h_min -9
_diffrn_reflns_limit_k_max 8
_diffrn_reflns_limit_k_min -11
_diffrn_reflns_limit_l_max 13
_diffrn_reflns_limit_l_min -11
_diffrn_reflns_number 4132
_diffrn_reflns_theta_full 26.00
_diffrn_reflns_theta_max 26.00
_diffrn_reflns_theta_min 1.97
_exptl_absorpt_coefficient_mu 1.584
_exptl_absorpt_correction_T_max 0.6928
_exptl_absorpt_correction_T_min 0.6070
_exptl_absorpt_correction_type multi-scan
_exptl_absorpt_process_details '(SADABS; Sheldrick, 1996)'
_exptl_crystal_colour colorless
_exptl_crystal_density_diffrn 2.024
_exptl_crystal_density_method 'not measured'
_exptl_crystal_description block
_exptl_crystal_F_000 436
_exptl_crystal_size_max 0.35
_exptl_crystal_size_mid 0.35
_exptl_crystal_size_min 0.25
_refine_diff_density_max 0.523
_refine_diff_density_min -0.580
_refine_ls_extinction_method none
_refine_ls_goodness_of_fit_ref 1.072
_refine_ls_hydrogen_treatment constr
_refine_ls_matrix_type full
_refine_ls_number_parameters 208
_refine_ls_number_reflns 2791
_refine_ls_number_restraints 0
_refine_ls_restrained_S_all 1.072
_refine_ls_R_factor_all 0.0232
_refine_ls_R_factor_gt 0.0220
_refine_ls_shift/su_max 0.001
_refine_ls_shift/su_mean 0.000
_refine_ls_structure_factor_coef Fsqd
_refine_ls_weighting_details 'calc w=1/[\s^2^(Fo^2^)+(0.0304P)^2^+0.5885P] where P=(Fo^2^+2Fc^2^)/3'
_refine_ls_weighting_scheme calc
_refine_ls_wR_factor_gt 0.0577
_refine_ls_wR_factor_ref 0.0584
_reflns_number_gt 2665
_reflns_number_total 2791
_reflns_threshold_expression >2\s(I)
_cod_data_source_file wm2556.cif
_cod_data_source_block I
_cod_database_code 2232991
_cod_database_fobs_code 2232991

loop_
_symmetry_equiv_pos_as_xyz
'x, y, z'
'-x, -y, -z'

loop_
_atom_site_type_symbol
_atom_site_label
_atom_site_fract_x
_atom_site_fract_y
_atom_site_fract_z
_atom_site_U_iso_or_equiv
_atom_site_adp_type
_atom_site_calc_flag
_atom_site_refinement_flags
_atom_site_occupancy
_atom_site_symmetry_multiplicity
Ag Ag1 0.73116(2) 0.42494(2) 0.529910(17) 0.02835(8) Uani d . 1 1
S S1 0.71713(7) 0.57867(7) 0.27669(5) 0.02346(13) Uani d . 1 1
F F1 0.7558(2) 0.4025(2) 0.05757(16) 0.0470(4) Uani d . 1 1
F F2 0.4881(2) 0.3730(2) 0.05173(16) 0.0458(4) Uani d . 1 1
F F3 0.5706(3) 0.2439(2) 0.14581(17) 0.0472(4) Uani d . 1 1
O O1 0.5669(3) 0.5441(3) 0.33935(19) 0.0453(5) Uani d . 1 1
O O2 0.8665(3) 0.5741(3) 0.34139(18) 0.0401(4) Uani d . 1 1
O O3 0.7701(3) 0.7179(2) 0.2327(2) 0.0432(5) Uani d . 1 1
N N1 0.5191(2) 0.1705(2) 0.40024(18) 0.0208(4) Uani d . 1 1
N N2 1.0963(2) 0.3571(2) 0.29514(18) 0.0214(4) Uani d . 1 1
N N3 0.8870(2) 0.2190(2) 0.40206(18) 0.0233(4) Uani d . 1 1
H H3N 0.9469 0.3125 0.4732 0.028 Uiso calc R 1 1
C C1 0.3513(3) 0.1454(3) 0.3606(2) 0.0246(5) Uani d . 1 1
H H1 0.3303 0.2413 0.3882 0.030 Uiso calc R 1 1
C C2 0.2088(3) -0.0146(3) 0.2816(2) 0.0276(5) Uani d . 1 1
H H2 0.0916 -0.0288 0.2561 0.033 Uiso calc R 1 1
C C3 0.2397(3) -0.1544(3) 0.2398(2) 0.0290(5) Uani d . 1 1
H H3 0.1438 -0.2661 0.1859 0.035 Uiso calc R 1 1
C C4 0.4122(3) -0.1284(3) 0.2781(2) 0.0256(5) Uani d . 1 1
H H4 0.4370 -0.2219 0.2494 0.031 Uiso calc R 1 1
C C5 0.5496(3) 0.0359(3) 0.3591(2) 0.0201(4) Uani d . 1 1
C C6 0.7364(3) 0.0649(3) 0.4082(2) 0.0230(4) Uani d . 1 1
H H6A 0.7481 0.0738 0.4992 0.028 Uiso calc R 1 1
H H6B 0.7467 -0.0372 0.3566 0.028 Uiso calc R 1 1
C C7 0.9368(3) 0.2208(3) 0.2875(2) 0.0195(4) Uani d . 1 1
C C8 0.8283(3) 0.0890(3) 0.1673(2) 0.0236(5) Uani d . 1 1
H H8 0.7182 -0.0083 0.1631 0.028 Uiso calc R 1 1
C C9 0.8834(3) 0.1027(3) 0.0562(2) 0.0264(5) Uani d . 1 1
H H9 0.8101 0.0155 -0.0257 0.032 Uiso calc R 1 1
C C10 1.0466(3) 0.2440(3) 0.0629(2) 0.0271(5) Uani d . 1 1
H H10 1.0864 0.2556 -0.0133 0.033 Uiso calc R 1 1
C C11 1.1477(3) 0.3658(3) 0.1834(2) 0.0259(5) Uani d . 1 1
H H11 1.2601 0.4618 0.1889 0.031 Uiso calc R 1 1
C C12 0.6282(3) 0.3897(3) 0.1256(2) 0.0265(5) Uani d . 1 1

loop_
_atom_site_aniso_label
_atom_site_aniso_U_11
_atom_site_aniso_U_22
_atom_site_aniso_U_33
_atom_site_aniso_U_12
_atom_site_aniso_U_13
_atom_site_aniso_U_23
Ag1 0.02417(11) 0.01720(10) 0.02998(12) 0.00595(8) -0.00098(7) -0.00025(7)
S1 0.0221(3) 0.0213(3) 0.0212(3) 0.0091(2) 0.0029(2) 0.0037(2)
F1 0.0484(10) 0.0486(10) 0.0368(9) 0.0236(9) 0.0216(8) 0.0059(8)
F2 0.0425(9) 0.0494(10) 0.0325(8) 0.0217(8) -0.0096(7) 0.0038(7)
F3 0.0636(11) 0.0233(8) 0.0445(10) 0.0155(8) 0.0077(8) 0.0098(7)
O1 0.0343(10) 0.0484(12) 0.0359(11) 0.0150(9) 0.0156(9) 0.0019(9)
O2 0.0359(10) 0.0451(11) 0.0313(10) 0.0205(9) -0.0062(8) 0.0060(9)
O3 0.0574(13) 0.0234(9) 0.0423(11) 0.0160(9) 0.0063(10) 0.0111(8)
N1 0.0211(9) 0.0183(9) 0.0192(9) 0.0073(7) 0.0041(7) 0.0062(7)
N2 0.0179(9) 0.0175(9) 0.0250(10) 0.0079(7) 0.0044(7) 0.0048(7)
N3 0.0200(9) 0.0216(9) 0.0193(9) 0.0063(8) 0.0029(7) 0.0030(7)
C1 0.0248(11) 0.0261(12) 0.0235(11) 0.0126(10) 0.0051(9) 0.0098(9)
C2 0.0220(11) 0.0331(13) 0.0226(11) 0.0095(10) 0.0023(9) 0.0107(10)
C3 0.0258(12) 0.0233(12) 0.0222(11) 0.0031(10) 0.0018(9) 0.0036(9)
C4 0.0285(12) 0.0187(11) 0.0238(11) 0.0088(9) 0.0072(9) 0.0050(9)
C5 0.0232(10) 0.0191(10) 0.0173(10) 0.0084(9) 0.0070(8) 0.0090(8)
C6 0.0250(11) 0.0224(11) 0.0225(11) 0.0116(9) 0.0065(9) 0.0096(9)
C7 0.0173(10) 0.0188(10) 0.0218(11) 0.0102(8) 0.0039(8) 0.0051(9)
C8 0.0192(10) 0.0209(11) 0.0236(11) 0.0063(9) 0.0041(9) 0.0054(9)
C9 0.0250(11) 0.0274(12) 0.0201(11) 0.0109(10) 0.0021(9) 0.0043(9)
C10 0.0285(12) 0.0284(12) 0.0242(11) 0.0131(10) 0.0100(9) 0.0104(10)
C11 0.0232(11) 0.0239(11) 0.0304(12) 0.0112(9) 0.0094(9) 0.0101(10)
C12 0.0278(11) 0.0250(12) 0.0232(11) 0.0117(10) 0.0046(9) 0.0071(9)

loop_
_atom_type_symbol
_atom_type_description
_atom_type_scat_dispersion_real
_atom_type_scat_dispersion_imag
_atom_type_scat_source
C C 0.0033 0.0016 'International Tables Vol C Tables 4.2.6.8 and 6.1.1.4'
H H 0.0000 0.0000 'International Tables Vol C Tables 4.2.6.8 and 6.1.1.4'
N N 0.0061 0.0033 'International Tables Vol C Tables 4.2.6.8 and 6.1.1.4'
O O 0.0106 0.0060 'International Tables Vol C Tables 4.2.6.8 and 6.1.1.4'
F F 0.0171 0.0103 'International Tables Vol C Tables 4.2.6.8 and 6.1.1.4'
S S 0.1246 0.1234 'International Tables Vol C Tables 4.2.6.8 and 6.1.1.4'
Ag Ag -0.8971 1.1015 'International Tables Vol C Tables 4.2.6.8 and 6.1.1.4'

loop_
_geom_angle_atom_site_label_1
_geom_angle_atom_site_label_2
_geom_angle_atom_site_label_3
_geom_angle_site_symmetry_1
_geom_angle_site_symmetry_3
_geom_angle
N2 Ag1 N1 2_766 . 161.02(7)
N2 Ag1 N3 2_766 . 115.71(6)
N1 Ag1 N3 . . 69.45(6)
N2 Ag1 O2 2_766 . 99.53(6)
N1 Ag1 O2 . . 99.40(6)
N3 Ag1 O2 . . 79.27(6)
N2 Ag1 O1 2_766 2_666 81.91(6)
N1 Ag1 O1 . 2_666 86.40(6)
N3 Ag1 O1 . 2_666 149.79(6)
O2 Ag1 O1 . 2_666 123.91(6)
C11 Ag1 O1 2_766 2_666 64.92(6)
O3 S1 O1 . . 116.39(14)
O3 S1 O2 . . 114.82(13)
O1 S1 O2 . . 113.51(13)
O3 S1 C12 . . 102.74(12)
O1 S1 C12 . . 104.03(12)
O2 S1 C12 . . 102.98(11)
S1 O1 Ag1 . 2_666 162.63(14)
S1 O2 Ag1 . . 106.35(10)
C5 N1 C1 . . 118.76(19)
C5 N1 Ag1 . . 121.61(15)
C1 N1 Ag1 . . 119.63(15)
C7 N2 C11 . . 118.19(19)
C7 N2 Ag1 . 2_766 125.35(15)
C11 N2 Ag1 . 2_766 116.27(15)
C7 N3 C6 . . 121.04(18)
C7 N3 H3N . . 119.5
C6 N3 H3N . . 119.5
N1 C1 C2 . . 122.4(2)
C2 C1 Ag1 . . 160.26(18)
N1 C1 H1 . . 118.8
C2 C1 H1 . . 118.8
Ag1 C1 H1 . . 80.9
C1 C2 C3 . . 118.9(2)
C1 C2 H2 . . 120.5
C3 C2 H2 . . 120.5
C4 C3 C2 . . 118.8(2)
C4 C3 H3 . . 120.6
C2 C3 H3 . . 120.6
C3 C4 C5 . . 119.5(2)
C3 C4 H4 . . 120.3
C5 C4 H4 . . 120.3
N1 C5 C4 . . 121.6(2)
N1 C5 C6 . . 118.06(19)
C4 C5 C6 . . 120.3(2)
C4 C5 Ag1 . . 158.27(17)
C6 C5 Ag1 . . 81.36(12)
N3 C6 C5 . . 114.20(18)
N3 C6 Ag1 . . 62.26(11)
C5 C6 Ag1 . . 71.08(12)
N3 C6 H6A . . 108.7
C5 C6 H6A . . 108.7
Ag1 C6 H6A . . 83.1
N3 C6 H6B . . 108.7
C5 C6 H6B . . 108.7
Ag1 C6 H6B . . 168.3
H6A C6 H6B . . 107.6
N2 C7 N3 . . 116.50(19)
N2 C7 C8 . . 121.1(2)
N3 C7 C8 . . 122.42(19)
N3 C7 Ag1 . 2_766 82.48(12)
C8 C7 Ag1 . 2_766 155.01(15)
C9 C8 C7 . . 119.2(2)
C9 C8 H8 . . 120.4
C7 C8 H8 . . 120.4
C8 C9 C10 . . 120.2(2)
C8 C9 H9 . . 119.9
C10 C9 H9 . . 119.9
C11 C10 C9 . . 117.6(2)
C11 C10 H10 . . 121.2
C9 C10 H10 . . 121.2
N2 C11 C10 . . 123.7(2)
C10 C11 Ag1 . 2_766 163.26(17)
N2 C11 H11 . . 118.1
C10 C11 H11 . . 118.1
Ag1 C11 H11 2_766 . 78.4
F2 C12 F3 . . 106.8(2)
F2 C12 F1 . . 107.4(2)
F3 C12 F1 . . 107.8(2)
F2 C12 S1 . . 111.64(17)
F3 C12 S1 . . 112.18(17)
F1 C12 S1 . . 110.72(17)

loop_
_geom_bond_atom_site_label_1
_geom_bond_atom_site_label_2
_geom_bond_site_symmetry_2
_geom_bond_distance
_geom_bond_publ_flag
Ag1 N2 2_766 2.1500(19) y
Ag1 N1 . 2.1673(19) y
Ag1 N3 . 2.8573(19) y
Ag1 O2 . 2.890(2) y
Ag1 C11 2_766 3.006(2) ?
Ag1 O1 2_666 3.0402(18) y
S1 O3 . 1.429(2) ?
S1 O1 . 1.4337(19) ?
S1 O2 . 1.4420(19) ?
S1 C12 . 1.825(2) ?
F1 C12 . 1.329(3) ?
F2 C12 . 1.323(3) ?
F3 C12 . 1.327(3) ?
O1 Ag1 2_666 3.0402(18) ?
N1 C5 . 1.340(3) ?
N1 C1 . 1.348(3) ?
N2 C7 . 1.349(3) ?
N2 C11 . 1.355(3) ?
N2 Ag1 2_766 2.1500(19) ?
N3 C7 . 1.369(3) ?
N3 C6 . 1.456(3) ?
N3 H3N . 0.8800 ?
C1 C2 . 1.381(3) ?
C1 H1 . 0.9500 ?
C2 C3 . 1.386(4) ?
C2 H2 . 0.9500 ?
C3 C4 . 1.380(3) ?
C3 H3 . 0.9500 ?
C4 C5 . 1.393(3) ?
C4 H4 . 0.9500 ?
C5 C6 . 1.511(3) ?
C6 H6A . 0.9900 ?
C6 H6B . 0.9900 ?
C7 C8 . 1.406(3) ?
C7 Ag1 2_766 3.131(2) ?
C8 C9 . 1.369(3) ?
C8 H8 . 0.9500 ?
C9 C10 . 1.392(3) ?
C9 H9 . 0.9500 ?
C10 C11 . 1.371(3) ?
C10 H10 . 0.9500 ?
C11 Ag1 2_766 3.006(2) ?
C11 H11 . 0.9500 ?

loop_
_geom_hbond_atom_site_label_D
_geom_hbond_atom_site_label_H
_geom_hbond_atom_site_label_A
_geom_hbond_site_symmetry_A
_geom_hbond_distance_DH
_geom_hbond_distance_HA
_geom_hbond_distance_DA
_geom_hbond_angle_DHA
_geom_hbond_publ_flag
N3 H3N O2 2_766 0.88 2.16 2.925(3) 144.8 y

loop_
_geom_torsion_atom_site_label_1
_geom_torsion_atom_site_label_2
_geom_torsion_atom_site_label_3
_geom_torsion_atom_site_label_4
_geom_torsion_site_symmetry_1
_geom_torsion
N2 Ag1 N1 C5 2_766 -89.5(3)
N2 Ag1 N1 C1 2_766 89.7(3)
C5 N1 C1 C2 . 1.4(3)
Ag1 N1 C1 C2 . -177.83(17)
N1 C1 C2 C3 . -0.8(4)
C1 C2 C3 C4 . -0.5(4)
C2 C3 C4 C5 . 1.2(3)
C1 N1 C5 C4 . -0.6(3)
Ag1 N1 C5 C4 . 178.56(16)
C1 N1 C5 C6 . -177.88(19)
Ag1 N1 C5 C6 . 1.3(3)
C3 C4 C5 N1 . -0.6(3)
C3 C4 C5 C6 . 176.6(2)
C7 N3 C6 C5 . -77.7(3)
N1 C5 C6 N3 . -46.9(3)
C4 C5 C6 N3 . 135.8(2)
C11 N2 C7 N3 . -178.18(19)
Ag1 N2 C7 N3 2_766 -3.3(3)
C11 N2 C7 C8 . 1.4(3)
Ag1 N2 C7 C8 2_766 176.29(16)
C6 N3 C7 N2 . -168.59(19)
C6 N3 C7 C8 . 11.8(3)
N2 C7 C8 C9 . -2.1(3)
N3 C7 C8 C9 . 177.5(2)
C7 C8 C9 C10 . 1.2(4)
C8 C9 C10 C11 . 0.3(4)
C7 N2 C11 C10 . 0.1(3)
Ag1 N2 C11 C10 2_766 -175.23(19)
C9 C10 C11 N2 . -0.9(4)
O3 S1 C12 F2 . -60.1(2)
O1 S1 C12 F2 . 61.6(2)
O2 S1 C12 F2 . -179.73(18)
O3 S1 C12 F3 . -179.98(18)
O1 S1 C12 F3 . -58.2(2)
O2 S1 C12 F3 . 60.4(2)
O3 S1 C12 F1 . 59.5(2)
O1 S1 C12 F1 . -178.74(19)
O2 S1 C12 F1 . -60.1(2)
